data_7707729
loop_
_publ_author_name
'de Campos, Nath\'alia R'
'Simosono, Cintia A.'
'Landre Rosa, Iara M.'
'da Silva, Rafaela M. R.'
'Doriguetto, Ant\^onio C'
'do Pim, Walace D.'
'Gomes Sim\~oes, Tatiana R'
'Valdo, Ana Karoline S. M.'
'Martins, Felipe T.'
'Sarmiento, Charlie V.'
'Nunes, Wallace C.'
'Guedes, Guilherme P.'
'Pedroso, Emerson F.'
'Pereira, Cynthia L. M.'
'Stumpf, Humberto O.'
'Lloret, Francesc'
'Julve, Miguel'
'Marinho, Maria Vanda'

_publ_section_title
;
 Building-up host-guest helicate motifs and chains: a magneto-structural
 study of new field-induced cobalt-based single-ion magnets.
;
_journal_issue 31
_journal_name_full 'Dalton transactions (Cambridge, England : 2003)'
_journal_page_first 10707
_journal_page_last 10728
_journal_paper_doi 10.1039/d1dt01693h
_journal_volume 50
_journal_year 2021
_chemical_formula_sum 'C31 H37 Co3 N6 O26.5 S0.5'
_chemical_formula_weight 1110.48
_space_group_crystal_system monoclinic
_space_group_IT_number 4
_space_group_name_Hall 'P 2yb'
_space_group_name_H-M_alt 'P 1 21 1'
_atom_sites_solution_hydrogens mixed
_audit_creation_method SHELXL-2018/3
_audit_update_record
;
2018-12-06 deposited with the CCDC.	2021-06-28 downloaded from the CCDC.
;
_cell_angle_alpha 90
_cell_angle_beta 117.958(2)
_cell_angle_gamma 90
_cell_formula_units_Z 4
_cell_length_a 17.5580(7)
_cell_length_b 17.5972(6)
_cell_length_c 18.1414(7)
_cell_measurement_reflns_used 23774
_cell_measurement_temperature 296(2)
_cell_measurement_theta_max 66.635
_cell_measurement_theta_min 2.849
_cell_volume 4951.0(3)
_computing_structure_refinement 'SHELXL-2018/3 (Sheldrick, 2018)'
_diffrn_ambient_temperature 296(2)
_diffrn_measured_fraction_theta_full 0.970
_diffrn_measured_fraction_theta_max 0.970
_diffrn_measurement_device_type 'Bruker APEX-II CCD'
_diffrn_radiation_type CuK\a
_diffrn_radiation_wavelength 1.54178
_diffrn_reflns_av_R_equivalents 0.0694
_diffrn_reflns_av_unetI/netI 0.0974
_diffrn_reflns_Laue_measured_fraction_full 0.970
_diffrn_reflns_Laue_measured_fraction_max 0.970
_diffrn_reflns_limit_h_max 20
_diffrn_reflns_limit_h_min -20
_diffrn_reflns_limit_k_max 14
_diffrn_reflns_limit_k_min -20
_diffrn_reflns_limit_l_max 21
_diffrn_reflns_limit_l_min -21
_diffrn_reflns_number 23774
_diffrn_reflns_point_group_measured_fraction_full 0.714
_diffrn_reflns_point_group_measured_fraction_max 0.714
_diffrn_reflns_theta_full 66.635
_diffrn_reflns_theta_max 66.635
_diffrn_reflns_theta_min 2.849
_exptl_absorpt_coefficient_mu 8.773
_exptl_absorpt_correction_T_max 0.381
_exptl_absorpt_correction_T_min 0.307
_exptl_absorpt_correction_type multi-scan
_exptl_absorpt_process_details 'Blessing, R. H. (1995) Acta Cryst., A51, 33-38'
_exptl_crystal_colour red
_exptl_crystal_density_diffrn 1.490
_exptl_crystal_description prism
_exptl_crystal_F_000 2264
_exptl_crystal_size_max 0.32
_exptl_crystal_size_mid 0.20
_exptl_crystal_size_min 0.11
_refine_diff_density_max 0.859
_refine_diff_density_min -0.624
_refine_diff_density_rms 0.075
_refine_ls_abs_structure_details
;
 Refined as an inversion twin.
;
_refine_ls_abs_structure_Flack 0.427(7)
_refine_ls_extinction_method none
_refine_ls_goodness_of_fit_ref 0.955
_refine_ls_hydrogen_treatment constr
_refine_ls_matrix_type full
_refine_ls_number_parameters 1208
_refine_ls_number_reflns 12490
_refine_ls_number_restraints 2
_refine_ls_restrained_S_all 0.955
_refine_ls_R_factor_all 0.0996
_refine_ls_R_factor_gt 0.0638
_refine_ls_shift/su_max 0.006
_refine_ls_shift/su_mean 0.000
_refine_ls_structure_factor_coef Fsqd
_refine_ls_weighting_details 'w=1/[\s^2^(Fo^2^)+(0.0899P)^2^] where P=(Fo^2^+2Fc^2^)/3'
_refine_ls_weighting_scheme calc
_refine_ls_wR_factor_gt 0.1574
_refine_ls_wR_factor_ref 0.1758
_reflns_Friedel_coverage 0.422
_reflns_Friedel_fraction_full 0.440
_reflns_Friedel_fraction_max 0.440
_reflns_number_gt 8124
_reflns_number_total 12490
_reflns_threshold_expression 'I > 2\s(I)'
_cod_data_source_file d1dt01693h2.cif
_cod_data_source_block comp_1
_cod_depositor_comments
;
Adding full bibliography for 7707725--7707729.cif.

2024-09-23
Z value and formula fixed to values more according to usual
chemical conventions.                 miguel
;
_cod_original_formula_sum 'C62 H74 Co6 N12 O53 S'
_cod_original_formula_weight 2220.97
_cod_original_formula_units_Z 2
_cod_original_sg_symbol_H-M 'P 21'
_cod_database_code 7707729
_shelx_shelxl_version_number 2018/3
_shelx_space_group_comment
;
The symmetry employed for this shelxl refinement is uniquely defined
by the following loop, which should always be used as a source of
symmetry information in preference to the above space-group names.
They are only intended as comments.
;

loop_
_space_group_symop_operation_xyz
'x, y, z'
'-x, y+1/2, -z'

loop_
_atom_site_label
_atom_site_type_symbol
_atom_site_fract_x
_atom_site_fract_y
_atom_site_fract_z
_atom_site_U_iso_or_equiv
_atom_site_adp_type
_atom_site_occupancy
_atom_site_site_symmetry_order
_atom_site_calc_flag
_atom_site_refinement_flags_posn
_atom_site_refinement_flags_adp
_atom_site_refinement_flags_occupancy
_atom_site_disorder_assembly
_atom_site_disorder_group
Co1 Co 0.43375(10) 0.75522(10) 0.09361(10) 0.0416(4) Uani 1 1 d . . . . .
Co2 Co 0.01859(11) 0.74319(10) -0.09709(10) 0.0426(4) Uani 1 1 d . . . . .
Co3 Co 0.97923(10) 0.24401(9) 0.57486(10) 0.0390(4) Uani 1 1 d . . . . .
Co4 Co 0.56282(10) 0.26276(9) 0.42938(10) 0.0400(4) Uani 1 1 d . . . . .
Co5 Co 0.26385(13) 0.35090(14) 0.46578(15) 0.0696(6) Uani 1 1 d . . . . .
O17 O -0.0475(5) 0.7118(5) -0.0324(5) 0.056(2) Uani 1 1 d . . . . .
O11 O -0.0511(5) 0.6768(5) -0.1994(5) 0.055(2) Uani 1 1 d . . . . .
O27 O 0.8895(5) 0.1967(4) 0.4580(4) 0.0423(17) Uani 1 1 d . . . . .
O30 O 0.6209(5) 0.1992(4) 0.3707(5) 0.0488(19) Uani 1 1 d . . . . .
O36 O 0.6448(5) 0.2281(5) 0.5526(4) 0.048(2) Uani 1 1 d . . . . .
O21 O 0.9174(5) 0.3489(4) 0.5527(4) 0.0451(18) Uani 1 1 d . . . . .
Co6 Co 0.75056(14) 0.65172(14) 0.14178(14) 0.0746(7) Uani 1 1 d . . . . .
N6 N 0.0860(6) 0.8228(6) 0.1403(6) 0.052(3) Uani 1 1 d . . . . .
H6N H 0.055983 0.811321 0.164930 0.063 Uiso 1 1 calc R U . . .
N2 N 0.0792(6) 0.8911(5) -0.2368(5) 0.044(2) Uani 1 1 d . . . . .
H2N H 0.052504 0.932923 -0.258024 0.053 Uiso 1 1 calc R U . . .
O2 O 0.5079(5) 0.7133(5) 0.0405(5) 0.059(2) Uani 1 1 d . . . . .
O4 O -0.0661(6) 0.9374(5) -0.2334(6) 0.070(3) Uani 1 1 d . . . . .
C50 C 0.5042(8) 0.1168(7) 0.3526(8) 0.051(3) Uani 1 1 d . . . . .
O5 O -0.0560(5) 0.8408(5) -0.1505(5) 0.056(2) Uani 1 1 d . . . . .
N4 N 0.0977(5) 0.5262(5) -0.1197(5) 0.045(2) Uani 1 1 d . . . . .
H4N H 0.072484 0.499937 -0.164821 0.053 Uiso 1 1 calc R U . . .
N3 N 0.3795(6) 0.5363(5) 0.1322(6) 0.049(2) Uani 1 1 d . . . . .
H3N H 0.411112 0.510890 0.176740 0.058 Uiso 1 1 calc R U . . .
O8 O 0.5063(5) 0.6998(5) 0.2051(5) 0.059(2) Uani 1 1 d . . . . .
O14 O 0.5086(5) 0.8511(5) 0.1359(5) 0.056(2) Uani 1 1 d . . . . .
N10 N 0.5963(6) 0.0944(6) 0.2913(6) 0.050(2) Uani 1 1 d . . . . .
H10N H 0.567556 0.052656 0.277499 0.060 Uiso 1 1 calc R U . . .
N12 N 0.6636(5) 0.2406(6) 0.6855(5) 0.046(2) Uani 1 1 d . . . . .
H12N H 0.641535 0.262183 0.713562 0.055 Uiso 1 1 calc R U . . .
O33 O 0.9137(5) 0.2008(4) 0.6369(5) 0.0464(18) Uani 1 1 d . . . . .
O31 O 1.0434(5) 0.0398(5) 0.6920(6) 0.063(2) Uani 1 1 d . . . . .
O32 O 1.0422(5) 0.1410(4) 0.6177(5) 0.0466(18) Uani 1 1 d . . . . .
O29 O 0.4876(5) 0.1663(5) 0.3958(5) 0.053(2) Uani 1 1 d . . . . .
O19 O 1.0602(6) 0.4072(5) 0.7555(5) 0.073(3) Uani 1 1 d . . . . .
O23 O 0.4860(5) 0.3201(5) 0.3200(5) 0.058(2) Uani 1 1 d . . . . .
O22 O 0.4860(8) 0.4221(6) 0.2495(7) 0.120(5) Uani 1 1 d . . . . .
O25 O 1.0227(5) 0.2551(6) 0.3745(5) 0.059(2) Uani 1 1 d . . . . .
C21 C 0.2290(8) 0.8750(6) 0.1721(7) 0.044(3) Uani 1 1 d . . . . .
H21 H 0.230219 0.847943 0.128624 0.053 Uiso 1 1 calc R U . . .
O18 O 0.0907(4) 0.7996(5) 0.0190(4) 0.0473(19) Uani 1 1 d . . . . .
O16 O -0.0540(6) 0.7353(6) 0.0852(6) 0.077(3) Uani 1 1 d . . . . .
O6 O 0.0871(5) 0.7907(4) -0.1534(5) 0.0478(19) Uani 1 1 d . . . . .
C1 C 0.2221(7) 0.8391(6) -0.1926(6) 0.044(3) Uani 1 1 d . . . . .
H1 H 0.228051 0.829441 -0.139711 0.052 Uiso 1 1 calc R U . . .
N1 N 0.3660(6) 0.7885(7) -0.1538(6) 0.059(3) Uani 1 1 d . . . . .
H1N H 0.399745 0.776095 -0.174216 0.071 Uiso 1 1 calc R U . . .
C7 C 0.3976(7) 0.7735(6) -0.0727(7) 0.044(3) Uani 1 1 d . . . . .
O9 O 0.3649(4) 0.6519(5) 0.0731(4) 0.0506(19) Uani 1 1 d . . . . .
O10 O -0.0396(7) 0.5719(5) -0.2608(6) 0.085(3) Uani 1 1 d . . . . .
C47 C 0.9150(7) 0.2061(6) 0.4075(7) 0.043(3) Uani 1 1 d . . . . .
C42 C 0.6573(7) 0.1055(6) 0.2600(7) 0.048(3) Uani 1 1 d . . . . .
C49 C 0.5798(7) 0.1409(7) 0.3383(6) 0.042(3) Uani 1 1 d . . . . .
O34 O 0.5194(5) 0.3282(6) 0.6232(6) 0.073(3) Uani 1 1 d . . . . .
C54 C 0.8225(9) 0.1284(7) 0.8569(7) 0.060(4) Uani 1 1 d . . . . .
H54 H 0.832863 0.113531 0.910017 0.072 Uiso 1 1 calc R U . . .
O24 O 0.6379(4) 0.3596(4) 0.4424(5) 0.0450(18) Uani 1 1 d . . . . .
C37 C 0.9500(7) 0.3917(6) 0.6126(7) 0.037(2) Uani 1 1 d . . . . .
O26 O 1.0412(5) 0.2693(4) 0.5048(5) 0.0484(19) Uani 1 1 d . . . . .
O4W O 0.3624(6) 0.4161(7) 0.5592(6) 0.092(3) Uani 1 1 d . . . . .
H4A H 0.352648 0.469638 0.539398 0.138 Uiso 1 1 d R U . . .
H4B H 0.418982 0.399971 0.564507 0.138 Uiso 1 1 d R U . . .
O2W O 0.1689(6) 0.2891(6) 0.3714(7) 0.087(3) Uani 1 1 d . . . . .
H2A H 0.195281 0.256181 0.345184 0.131 Uiso 1 1 d R U . . .
H2B H 0.106481 0.291981 0.354590 0.131 Uiso 1 1 d R U . . .
O3W O 0.1937(7) 0.3572(8) 0.5326(8) 0.113(4) Uani 1 1 d . . . . .
H3A H 0.138603 0.328951 0.501223 0.170 Uiso 1 1 d R U . . .
H3B H 0.182005 0.411649 0.538425 0.170 Uiso 1 1 d R U . . .
O5W O 0.2026(7) 0.4506(6) 0.3990(7) 0.096(4) Uani 1 1 d . . . . .
H5A H 0.149582 0.437111 0.347476 0.144 Uiso 1 1 d R U . . .
H5B H 0.242683 0.478511 0.383379 0.144 Uiso 1 1 d R U . . .
O6W O 0.3326(7) 0.2588(6) 0.5361(7) 0.098(3) Uani 1 1 d . . . . .
H6A H 0.337716 0.261930 0.592839 0.148 Uiso 1 1 d R U . . .
H6B H 0.356117 0.217131 0.515638 0.148 Uiso 1 1 d R U . . .
O1W O 0.3334(6) 0.3429(8) 0.3992(7) 0.105(4) Uani 1 1 d . . . . .
H1A H 0.389456 0.317679 0.435004 0.158 Uiso 1 1 d R U . . .
H1B H 0.300456 0.312177 0.348004 0.158 Uiso 1 1 d R U . . .
O15 O 0.3640(5) 0.8157(4) 0.1418(5) 0.0464(19) Uani 1 1 d . . . . .
C27 C 0.4005(7) 0.8767(6) 0.1754(7) 0.042(3) Uani 1 1 d . . . . .
N5 N 0.3715(6) 0.9252(6) 0.2114(6) 0.054(3) Uani 1 1 d . . . . .
H5N H 0.401924 0.965702 0.230873 0.065 Uiso 1 1 calc R U . . .
C26 C 0.2958(7) 0.9198(7) 0.2225(7) 0.048(3) Uani 1 1 d . . . . .
C22 C 0.1586(8) 0.8706(7) 0.1869(8) 0.056(3) Uani 1 1 d . . . . .
C29 C 0.0578(6) 0.7936(7) 0.0645(7) 0.040(3) Uani 1 1 d . . . . .
C30 C -0.0231(7) 0.7427(7) 0.0386(7) 0.052(3) Uani 1 1 d . . . . .
C9 C 0.0526(7) 0.8510(6) -0.1933(7) 0.044(3) Uani 1 1 d . . . . .
C2 C 0.1492(7) 0.8713(6) -0.2518(7) 0.042(3) Uani 1 1 d . . . . .
C6 C 0.2885(8) 0.8204(7) -0.2112(7) 0.048(3) Uani 1 1 d . . . . .
C8 C 0.4813(8) 0.7304(8) -0.0372(8) 0.057(3) Uani 1 1 d . . . . .
O1 O 0.5193(6) 0.7177(7) -0.0775(6) 0.093(4) Uani 1 1 d . . . . .
O3 O 0.3617(5) 0.7911(4) -0.0305(5) 0.0483(19) Uani 1 1 d . . . . .
C5 C 0.2779(9) 0.8301(7) -0.2913(7) 0.057(3) Uani 1 1 d . . . . .
H5 H 0.320283 0.813921 -0.304784 0.068 Uiso 1 1 calc R U . . .
C4 C 0.2014(9) 0.8651(8) -0.3524(9) 0.068(4) Uani 1 1 d . . . . .
H4 H 0.194399 0.874287 -0.405649 0.082 Uiso 1 1 calc R U . . .
C3 C 0.1384(8) 0.8850(7) -0.3328(7) 0.051(3) Uani 1 1 d . . . . .
H3 H 0.088168 0.907822 -0.372695 0.061 Uiso 1 1 calc R U . . .
C10 C -0.0308(7) 0.8793(7) -0.1911(7) 0.047(3) Uani 1 1 d . . . . .
O12 O 0.0944(4) 0.6424(4) -0.0642(4) 0.0439(18) Uani 1 1 d . . . . .
C19 C 0.0661(7) 0.5942(6) -0.1217(6) 0.036(2) Uani 1 1 d . . . . .
C12 C 0.1681(8) 0.4911(7) -0.0521(7) 0.049(3) Uani 1 1 d . . . . .
C11 C 0.2377(7) 0.5325(6) 0.0035(6) 0.041(3) Uani 1 1 d . . . . .
H11 H 0.238495 0.584886 -0.002715 0.050 Uiso 1 1 calc R U . . .
C16 C 0.3069(7) 0.4969(6) 0.0688(7) 0.046(3) Uani 1 1 d . . . . .
C17 C 0.4030(7) 0.6060(6) 0.1302(7) 0.046(3) Uani 1 1 d . . . . .
C18 C 0.4833(8) 0.6308(8) 0.2109(7) 0.053(3) Uani 1 1 d . . . . .
O7 O 0.5160(6) 0.5881(5) 0.2677(6) 0.087(4) Uani 1 1 d . . . . .
C20 C -0.0175(8) 0.6153(7) -0.2043(7) 0.048(3) Uani 1 1 d . . . . .
C28 C 0.4858(8) 0.8957(7) 0.1760(8) 0.050(3) Uani 1 1 d . . . . .
O13 O 0.5290(7) 0.9501(6) 0.2201(8) 0.096(4) Uani 1 1 d . . . . .
N9 N 0.8740(6) 0.1847(6) 0.3260(6) 0.052(3) Uani 1 1 d . . . . .
H9N H 0.901008 0.195614 0.298158 0.063 Uiso 1 1 calc R U . . .
C46 C 0.7951(7) 0.1477(7) 0.2801(7) 0.047(3) Uani 1 1 d . . . . .
C45 C 0.7750(9) 0.1248(9) 0.2025(9) 0.072(4) Uani 1 1 d . . . . .
H45 H 0.814479 0.129736 0.182179 0.087 Uiso 1 1 calc R U . . .
C44 C 0.6897(9) 0.0921(9) 0.1507(9) 0.070(4) Uani 1 1 d . . . . .
H44 H 0.672832 0.079922 0.095272 0.084 Uiso 1 1 calc R U . . .
C43 C 0.6366(9) 0.0796(7) 0.1822(8) 0.062(4) Uani 1 1 d . . . . .
H43 H 0.585353 0.053368 0.151332 0.074 Uiso 1 1 calc R U . . .
O35 O 0.5025(5) 0.3121(5) 0.4925(5) 0.053(2) Uani 1 1 d . . . . .
C60 C 0.5409(7) 0.3049(7) 0.5719(8) 0.052(3) Uani 1 1 d . . . . .
C59 C 0.6219(6) 0.2536(6) 0.6025(7) 0.041(2) Uani 1 1 d . . . . .
C52 C 0.7379(7) 0.1969(6) 0.7328(6) 0.041(3) Uani 1 1 d . . . . .
C51 C 0.7897(7) 0.1728(6) 0.6984(7) 0.043(3) Uani 1 1 d . . . . .
H51 H 0.778600 0.185975 0.644656 0.051 Uiso 1 1 calc R U . . .
C56 C 0.8616(7) 0.1264(6) 0.7518(7) 0.043(3) Uani 1 1 d . . . . .
N11 N 0.9191(6) 0.1018(5) 0.7208(5) 0.043(2) Uani 1 1 d . . . . .
H11N H 0.941092 0.057327 0.736430 0.052 Uiso 1 1 calc R U . . .
C57 C 0.9428(7) 0.1387(6) 0.6713(6) 0.037(2) Uani 1 1 d . . . . .
C58 C 1.0154(7) 0.1013(7) 0.6582(8) 0.048(3) Uani 1 1 d . . . . .
C55 C 0.8763(8) 0.1038(7) 0.8278(7) 0.050(3) Uani 1 1 d . . . . .
H55 H 0.922454 0.072016 0.859772 0.060 Uiso 1 1 calc R U . . .
C53 C 0.7526(8) 0.1749(7) 0.8109(7) 0.051(3) Uani 1 1 d . . . . .
H53 H 0.716464 0.190826 0.832297 0.061 Uiso 1 1 calc R U . . .
C39 C 0.6013(7) 0.4036(6) 0.3839(7) 0.040(2) Uani 1 1 d . . . . .
N8 N 0.6319(6) 0.4709(5) 0.3794(5) 0.043(2) Uani 1 1 d . . . . .
H8N H 0.597744 0.498227 0.337621 0.052 Uiso 1 1 calc R U . . .
C32 C 0.7124(7) 0.5057(6) 0.4327(7) 0.041(3) Uani 1 1 d . . . . .
C31 C 0.7776(6) 0.4657(6) 0.5000(6) 0.037(2) Uani 1 1 d . . . . .
H31 H 0.768274 0.416459 0.512680 0.045 Uiso 1 1 calc R U . . .
C36 C 0.8556(7) 0.5016(6) 0.5465(6) 0.037(2) Uani 1 1 d . . . . .
N7 N 0.9265(5) 0.4641(5) 0.6140(5) 0.040(2) Uani 1 1 d . . . . .
H7N H 0.956195 0.489927 0.658721 0.048 Uiso 1 1 calc R U . . .
C38 C 1.0310(7) 0.3679(6) 0.6929(7) 0.047(3) Uani 1 1 d . . . . .
C35 C 0.8696(8) 0.5767(7) 0.5296(8) 0.059(3) Uani 1 1 d . . . . .
H35 H 0.922927 0.599590 0.561109 0.071 Uiso 1 1 calc R U . . .
C34 C 0.8047(8) 0.6157(7) 0.4671(8) 0.063(4) Uani 1 1 d . . . . .
H34 H 0.812577 0.666197 0.457307 0.075 Uiso 1 1 calc R U . . .
C33 C 0.7276(8) 0.5802(7) 0.4185(8) 0.057(3) Uani 1 1 d . . . . .
H33 H 0.684213 0.606964 0.374731 0.068 Uiso 1 1 calc R U . . .
C40 C 0.5168(9) 0.3811(7) 0.3104(8) 0.065(4) Uani 1 1 d . . . . .
C41 C 0.7368(8) 0.1392(7) 0.3109(7) 0.049(3) Uani 1 1 d . . . . .
H41 H 0.750451 0.155520 0.364434 0.059 Uiso 1 1 calc R U . . .
O10W O 0.7742(6) 0.6473(10) 0.2642(6) 0.120(5) Uani 1 1 d . . . . .
H10A H 0.758193 0.603574 0.282608 0.180 Uiso 1 1 d R U . . .
H10B H 0.831394 0.645777 0.312707 0.180 Uiso 1 1 d R U . . .
O11W O 0.6857(7) 0.7526(8) 0.1301(9) 0.138(5) Uani 1 1 d . . . . .
H11A H 0.725868 0.789948 0.169862 0.207 Uiso 1 1 d R U . . .
H11B H 0.663675 0.771949 0.071963 0.207 Uiso 1 1 d R U . . .
O7W O 0.8697(6) 0.7037(6) 0.1809(6) 0.078(3) Uani 1 1 d . . . . .
H7A H 0.877493 0.716088 0.131277 0.117 Uiso 1 1 d R U . . .
H7B H 0.871390 0.751588 0.210877 0.117 Uiso 1 1 d R U . . .
O20 O 1.0596(5) 0.3017(4) 0.6861(5) 0.051(2) Uani 1 1 d . . . . .
C48 C 1.0013(6) 0.2483(7) 0.4296(7) 0.046(3) Uani 1 1 d . . . . .
O28 O 0.4642(7) 0.0604(6) 0.3209(8) 0.100(4) Uani 1 1 d . . . . .
O8W O 0.7179(15) 0.6606(11) 0.0170(9) 0.208(9) Uani 1 1 d . . . . .
H8A H 0.672005 0.699692 -0.008797 0.312 Uiso 1 1 d R U . . .
H8B H 0.768103 0.673990 0.010003 0.312 Uiso 1 1 d R U . . .
C15 C 0.3059(9) 0.4185(8) 0.0771(8) 0.072(4) Uani 1 1 d . . . . .
H15 H 0.351670 0.393535 0.120465 0.087 Uiso 1 1 calc R U . . .
O12W O 0.8069(8) 0.5494(7) 0.1519(8) 0.128(5) Uani 1 1 d . . . . .
H12A H 0.775384 0.510285 0.167036 0.192 Uiso 1 1 d R U . . .
H12B H 0.867487 0.551785 0.195936 0.192 Uiso 1 1 d R U . . .
C13 C 0.1664(8) 0.4131(7) -0.0422(8) 0.064(4) Uani 1 1 d . . . . .
H13 H 0.117995 0.385144 -0.077636 0.077 Uiso 1 1 calc R U . . .
C14 C 0.2349(11) 0.3781(9) 0.0190(10) 0.113(8) Uani 1 1 d . . . . .
H14 H 0.234830 0.325380 0.022564 0.135 Uiso 1 1 calc R U . . .
O9W O 0.6290(8) 0.6005(8) 0.1043(11) 0.168(8) Uani 1 1 d . . . . .
H9A H 0.595471 0.632469 0.121628 0.252 Uiso 1 1 d R U . . .
H9B H 0.597672 0.595469 0.040827 0.252 Uiso 1 1 d R U . . .
C25 C 0.2951(10) 0.9602(10) 0.2828(10) 0.089(6) Uani 1 1 d . . . . .
H25 H 0.341790 0.991581 0.314453 0.106 Uiso 1 1 calc R U . . .
C24 C 0.2275(14) 0.9575(13) 0.3002(14) 0.157(12) Uani 1 1 d . . . . .
H24 H 0.228883 0.984931 0.344603 0.189 Uiso 1 1 calc R U . . .
C23 C 0.1558(10) 0.9124(10) 0.2497(9) 0.085(5) Uani 1 1 d . . . . .
H23 H 0.107697 0.910881 0.258451 0.102 Uiso 1 1 calc R U . . .
O15W O 0.6713(6) 0.7433(6) 0.3098(6) 0.083(3) Uani 1 1 d . . . . .
H15A H 0.728110 0.742928 0.309951 0.125 Uiso 1 1 d R U . . .
H15B H 0.625168 0.730229 0.251595 0.125 Uiso 1 1 d R U . . .
O1S O 0.6539(11) 0.0506(12) 0.5275(12) 0.164(8) Uani 1 1 d . . . A 1
O14W O 0.7049(9) 0.8992(8) 0.3002(9) 0.139(5) Uani 1 1 d . . . . .
H14A H 0.648285 0.899330 0.280303 0.209 Uiso 1 1 d R U . . .
H14B H 0.755282 0.867632 0.337003 0.209 Uiso 1 1 d R U . . .
O17W O 0.3709(10) 0.1403(10) 0.4605(10) 0.166(7) Uani 1 1 d . . . . .
H17A H 0.427118 0.140076 0.460058 0.249 Uiso 1 1 d R U . . .
H17B H 0.347418 0.087477 0.451258 0.249 Uiso 1 1 d R U . . .
O13W O 0.7509(9) 0.8916(9) 0.1728(9) 0.150(6) Uani 1 1 d . . . . .
H13A H 0.807436 0.891123 0.172566 0.226 Uiso 1 1 d R U . . .
H13B H 0.717833 0.937229 0.143365 0.226 Uiso 1 1 d R U . . .
S1S S 0.5870(16) 0.0631(8) 0.5795(14) 0.474(18) Uani 1 1 d D . . . .
C2S C 0.4903(16) 0.0066(18) 0.532(3) 0.28(2) Uani 1 1 d D . . . .
H2S1 H 0.453490 0.025114 0.476902 0.420 Uiso 1 1 calc R U . . .
H2S2 H 0.505193 -0.045420 0.529217 0.420 Uiso 1 1 calc R U . . .
H2S3 H 0.460744 0.009908 0.565113 0.420 Uiso 1 1 calc R U . . .
C1S C 0.632(3) 0.0107(15) 0.6745(19) 0.215(16) Uani 1 1 d . . . . .
H1S1 H 0.687005 0.031475 0.712254 0.323 Uiso 1 1 calc R U . . .
H1S2 H 0.593954 0.013811 0.699116 0.323 Uiso 1 1 calc R U . . .
H1S3 H 0.638402 -0.041517 0.663220 0.323 Uiso 1 1 calc R U . . .

loop_
_atom_site_aniso_label
_atom_site_aniso_U_11
_atom_site_aniso_U_22
_atom_site_aniso_U_33
_atom_site_aniso_U_23
_atom_site_aniso_U_13
_atom_site_aniso_U_12
Co1 0.0412(9) 0.0325(10) 0.0412(9) 0.0022(8) 0.0111(7) -0.0007(8)
Co2 0.0456(9) 0.0369(10) 0.0387(9) -0.0033(9) 0.0141(8) -0.0007(8)
Co3 0.0409(9) 0.0294(9) 0.0410(9) 0.0006(8) 0.0144(7) 0.0022(8)
Co4 0.0399(9) 0.0329(9) 0.0441(10) 0.0012(8) 0.0169(8) -0.0004(8)
Co5 0.0514(12) 0.0674(15) 0.0873(16) 0.0181(13) 0.0301(11) 0.0045(11)
O17 0.048(5) 0.052(5) 0.056(5) -0.007(4) 0.015(4) -0.006(4)
O11 0.045(4) 0.048(5) 0.047(5) -0.011(4) 0.001(4) 0.002(4)
O27 0.043(4) 0.040(4) 0.046(4) -0.006(4) 0.023(4) -0.010(3)
O30 0.055(5) 0.043(5) 0.059(5) -0.013(4) 0.035(4) -0.013(4)
O36 0.041(4) 0.060(5) 0.040(4) 0.011(4) 0.016(3) 0.017(4)
O21 0.054(4) 0.023(4) 0.042(4) -0.013(3) 0.009(3) 0.000(3)
Co6 0.0603(13) 0.0595(14) 0.0697(15) 0.0057(12) 0.0021(11) -0.0111(12)
N6 0.055(6) 0.058(6) 0.050(6) -0.014(5) 0.030(5) -0.023(5)
N2 0.061(6) 0.031(5) 0.041(5) 0.011(4) 0.024(5) 0.005(4)
O2 0.053(5) 0.055(5) 0.065(6) -0.004(4) 0.024(4) 0.013(4)
O4 0.063(5) 0.046(5) 0.089(7) 0.021(5) 0.025(5) 0.017(5)
C50 0.052(7) 0.051(7) 0.054(8) -0.004(6) 0.028(6) -0.013(6)
O5 0.055(5) 0.043(5) 0.060(5) 0.001(4) 0.020(4) 0.012(4)
N4 0.041(5) 0.034(5) 0.029(5) 0.005(4) -0.007(4) 0.008(4)
N3 0.051(5) 0.034(5) 0.039(5) 0.009(4) 0.002(4) -0.005(4)
O8 0.055(5) 0.044(5) 0.049(5) 0.006(4) 0.001(4) -0.002(4)
O14 0.057(5) 0.047(5) 0.076(6) -0.003(4) 0.040(5) -0.006(4)
N10 0.057(6) 0.044(6) 0.062(6) -0.018(5) 0.038(5) -0.019(5)
N12 0.050(5) 0.054(6) 0.037(5) -0.002(5) 0.023(4) 0.007(5)
O33 0.050(4) 0.039(4) 0.051(5) 0.005(4) 0.025(4) 0.003(4)
O31 0.062(5) 0.038(5) 0.087(6) 0.016(5) 0.032(5) 0.013(4)
O32 0.052(4) 0.042(4) 0.059(5) 0.006(4) 0.037(4) 0.004(4)
O29 0.056(5) 0.045(5) 0.062(5) -0.012(4) 0.030(4) -0.014(4)
O19 0.087(7) 0.061(6) 0.040(5) -0.012(4) 0.003(5) 0.023(5)
O23 0.042(4) 0.051(5) 0.051(5) 0.013(4) -0.004(4) -0.006(4)
O22 0.116(9) 0.061(7) 0.081(8) 0.033(6) -0.038(7) -0.029(6)
O25 0.050(4) 0.079(6) 0.055(5) -0.003(5) 0.029(4) -0.014(5)
C21 0.072(8) 0.027(5) 0.047(7) -0.004(5) 0.040(6) -0.003(5)
O18 0.035(4) 0.063(5) 0.036(4) -0.013(4) 0.010(4) -0.010(4)
O16 0.071(6) 0.107(8) 0.081(6) -0.015(6) 0.060(5) -0.022(6)
O6 0.050(4) 0.040(4) 0.048(5) 0.014(4) 0.018(4) 0.004(4)
C1 0.057(7) 0.047(7) 0.028(6) 0.015(5) 0.021(5) 0.017(6)
N1 0.046(6) 0.080(8) 0.055(7) 0.009(6) 0.026(5) 0.014(5)
C7 0.046(6) 0.041(6) 0.041(7) -0.001(5) 0.017(5) 0.007(5)
O9 0.043(4) 0.045(4) 0.039(4) 0.002(4) -0.001(3) -0.003(4)
O10 0.093(7) 0.053(6) 0.051(6) -0.023(5) -0.014(5) 0.019(5)
C47 0.034(6) 0.037(6) 0.047(7) -0.005(5) 0.010(5) -0.003(5)
C42 0.053(7) 0.040(6) 0.056(7) -0.015(6) 0.030(6) -0.018(5)
C49 0.046(6) 0.041(6) 0.036(6) -0.002(5) 0.018(5) -0.012(5)
O34 0.055(5) 0.095(8) 0.066(6) -0.021(5) 0.026(5) 0.016(5)
C54 0.090(10) 0.054(8) 0.035(7) 0.009(6) 0.028(7) -0.009(7)
O24 0.041(4) 0.033(4) 0.051(5) 0.001(4) 0.012(4) -0.005(3)
C37 0.043(6) 0.028(5) 0.045(6) -0.007(5) 0.024(5) -0.003(5)
O26 0.045(4) 0.046(5) 0.052(5) -0.009(4) 0.020(4) -0.007(4)
O4W 0.072(7) 0.095(9) 0.087(7) 0.022(7) 0.019(6) 0.007(6)
O2W 0.069(6) 0.092(8) 0.117(9) -0.022(7) 0.057(6) -0.018(6)
O3W 0.093(8) 0.117(11) 0.131(10) -0.038(9) 0.054(8) -0.028(8)
O5W 0.066(6) 0.077(8) 0.107(9) 0.013(7) 0.009(6) 0.013(6)
O6W 0.135(9) 0.079(8) 0.115(8) 0.022(7) 0.087(8) 0.028(8)
O1W 0.057(6) 0.164(12) 0.087(8) 0.033(8) 0.028(6) 0.012(7)
O15 0.042(4) 0.043(5) 0.051(5) -0.008(4) 0.019(4) -0.016(4)
C27 0.036(6) 0.036(6) 0.049(7) -0.002(5) 0.016(5) -0.002(5)
N5 0.059(6) 0.047(6) 0.057(6) -0.018(5) 0.027(5) -0.018(5)
C26 0.055(7) 0.050(7) 0.041(7) -0.006(6) 0.024(6) -0.010(6)
C22 0.072(8) 0.050(7) 0.058(8) -0.023(6) 0.040(7) -0.025(6)
C29 0.028(5) 0.057(7) 0.036(6) -0.006(5) 0.015(5) -0.008(5)
C30 0.040(6) 0.052(7) 0.050(7) -0.007(6) 0.010(5) -0.012(6)
C9 0.056(7) 0.031(6) 0.046(7) -0.005(5) 0.023(6) 0.011(5)
C2 0.052(6) 0.030(6) 0.038(6) 0.000(5) 0.018(5) 0.000(5)
C6 0.073(8) 0.041(6) 0.035(6) 0.000(5) 0.029(6) 0.009(6)
C8 0.057(7) 0.060(8) 0.048(7) 0.019(6) 0.020(6) 0.018(6)
O1 0.070(6) 0.146(11) 0.078(7) 0.013(7) 0.047(6) 0.039(7)
O3 0.050(5) 0.046(5) 0.042(4) 0.012(4) 0.016(4) 0.017(4)
C5 0.072(8) 0.062(8) 0.047(8) 0.013(6) 0.037(7) -0.003(7)
C4 0.080(9) 0.059(9) 0.063(9) 0.028(7) 0.032(8) 0.008(7)
C3 0.058(7) 0.045(7) 0.052(7) 0.013(6) 0.027(6) 0.013(6)
C10 0.040(6) 0.043(7) 0.042(7) -0.006(6) 0.006(5) -0.003(5)
O12 0.047(4) 0.035(4) 0.034(4) -0.006(3) 0.006(3) 0.003(4)
C19 0.040(6) 0.039(6) 0.029(6) 0.004(5) 0.016(5) -0.005(5)
C12 0.058(7) 0.040(6) 0.026(6) -0.004(5) 0.002(5) 0.005(6)
C11 0.056(7) 0.031(6) 0.042(7) 0.001(5) 0.027(6) 0.001(5)
C16 0.051(7) 0.032(6) 0.044(7) 0.003(5) 0.015(6) -0.002(5)
C17 0.049(7) 0.034(6) 0.038(6) 0.011(5) 0.006(5) 0.006(5)
C18 0.049(7) 0.055(8) 0.031(6) 0.009(6) -0.002(5) 0.002(6)
O7 0.069(6) 0.057(6) 0.070(6) 0.020(5) -0.022(5) -0.013(5)
C20 0.060(8) 0.045(7) 0.028(6) -0.007(5) 0.011(5) -0.006(6)
C28 0.058(7) 0.038(6) 0.054(8) -0.008(6) 0.028(6) -0.018(6)
O13 0.091(7) 0.070(7) 0.154(10) -0.064(7) 0.080(8) -0.043(6)
N9 0.042(5) 0.060(6) 0.059(6) -0.024(5) 0.027(5) -0.013(5)
C46 0.058(7) 0.040(6) 0.038(6) -0.015(5) 0.017(5) -0.011(6)
C45 0.064(8) 0.087(11) 0.073(10) -0.034(8) 0.038(8) -0.024(8)
C44 0.079(9) 0.086(11) 0.065(9) -0.025(8) 0.051(8) -0.014(8)
C43 0.070(8) 0.056(8) 0.059(8) -0.023(7) 0.030(7) -0.027(7)
O35 0.040(4) 0.054(5) 0.053(5) 0.002(4) 0.012(4) 0.011(4)
C60 0.031(6) 0.038(6) 0.060(8) -0.011(6) 0.001(6) 0.002(5)
C59 0.038(5) 0.031(6) 0.055(7) 0.005(5) 0.022(5) 0.011(5)
C52 0.045(6) 0.043(6) 0.030(6) 0.006(5) 0.014(5) 0.001(5)
C51 0.053(7) 0.035(6) 0.034(6) 0.008(5) 0.016(5) 0.005(5)
C56 0.049(6) 0.032(6) 0.041(6) -0.006(5) 0.015(5) -0.003(5)
N11 0.046(5) 0.038(5) 0.034(5) 0.001(4) 0.008(4) 0.006(4)
C57 0.044(6) 0.028(5) 0.036(6) 0.004(5) 0.015(5) 0.004(5)
C58 0.039(6) 0.044(7) 0.058(8) 0.003(6) 0.019(6) 0.007(5)
C55 0.048(7) 0.049(7) 0.040(7) 0.016(6) 0.010(6) 0.007(6)
C53 0.054(7) 0.062(8) 0.037(7) -0.008(6) 0.022(6) 0.000(6)
C39 0.036(6) 0.030(6) 0.042(6) 0.012(5) 0.008(5) 0.008(5)
N8 0.044(5) 0.027(5) 0.036(5) 0.007(4) 0.000(4) 0.011(4)
C32 0.040(6) 0.030(6) 0.038(6) -0.006(5) 0.006(5) -0.006(5)
C31 0.046(6) 0.025(5) 0.034(6) -0.002(4) 0.013(5) 0.004(5)
C36 0.044(6) 0.025(5) 0.037(6) 0.005(4) 0.016(5) 0.007(5)
N7 0.037(5) 0.039(5) 0.034(5) -0.010(4) 0.008(4) -0.001(4)
C38 0.044(6) 0.039(6) 0.037(6) -0.006(5) 0.002(5) 0.003(5)
C35 0.043(7) 0.050(8) 0.065(8) 0.002(6) 0.008(6) -0.010(6)
C34 0.048(7) 0.047(7) 0.056(8) 0.019(6) -0.007(6) 0.000(6)
C33 0.050(7) 0.033(6) 0.059(8) 0.023(6) 0.002(6) 0.001(5)
C40 0.070(9) 0.038(7) 0.056(8) 0.019(6) 0.004(7) -0.007(6)
C41 0.063(7) 0.046(7) 0.044(7) -0.012(6) 0.029(6) -0.012(6)
O10W 0.070(7) 0.213(16) 0.079(7) 0.030(9) 0.036(6) -0.002(9)
O11W 0.083(8) 0.092(10) 0.173(12) 0.014(10) 0.005(8) -0.017(8)
O7W 0.076(6) 0.101(8) 0.075(6) -0.020(6) 0.051(5) -0.034(6)
O20 0.053(5) 0.035(4) 0.049(5) 0.003(4) 0.009(4) 0.016(4)
C48 0.037(5) 0.047(7) 0.052(7) 0.000(6) 0.019(5) -0.004(5)
O28 0.108(8) 0.072(7) 0.161(11) -0.056(7) 0.097(8) -0.058(7)
O8W 0.31(3) 0.160(17) 0.099(11) -0.007(11) 0.050(14) -0.011(18)
C15 0.071(9) 0.048(8) 0.056(8) 0.019(7) -0.005(7) -0.006(7)
O12W 0.097(8) 0.067(8) 0.144(11) 0.002(8) -0.008(8) 0.002(7)
C13 0.064(8) 0.028(6) 0.064(8) 0.010(6) -0.001(7) -0.002(6)
C14 0.107(13) 0.039(8) 0.100(12) 0.023(8) -0.029(11) -0.019(9)
O9W 0.069(8) 0.093(10) 0.240(18) 0.025(11) -0.012(10) 0.022(7)
C25 0.085(10) 0.106(13) 0.102(12) -0.069(11) 0.067(10) -0.060(10)
C24 0.171(19) 0.18(2) 0.19(2) -0.168(19) 0.140(18) -0.123(18)
C23 0.079(10) 0.114(14) 0.085(11) -0.062(10) 0.057(9) -0.045(10)
O15W 0.063(5) 0.077(7) 0.074(6) 0.005(6) 0.001(5) -0.004(6)
O1S 0.158(14) 0.175(18) 0.186(16) 0.010(13) 0.103(13) 0.071(13)
O14W 0.112(10) 0.097(10) 0.157(12) 0.007(9) 0.019(9) 0.012(8)
O17W 0.179(14) 0.159(15) 0.240(18) -0.016(14) 0.165(14) -0.057(13)
O13W 0.109(10) 0.135(13) 0.175(14) 0.059(11) 0.039(10) 0.004(10)
S1S 0.57(4) 0.164(12) 0.41(3) 0.016(14) 0.00(2) -0.179(18)
C2S 0.12(2) 0.19(3) 0.48(7) 0.10(4) 0.09(3) -0.04(2)
C1S 0.37(5) 0.10(2) 0.19(3) -0.03(2) 0.15(3) -0.06(3)

loop_
_atom_type_symbol
_atom_type_description
_atom_type_scat_dispersion_real
_atom_type_scat_dispersion_imag
_atom_type_scat_source
C C 0.0181 0.0091 'International Tables Vol C Tables 4.2.6.8 and 6.1.1.4'
H H 0.0000 0.0000 'International Tables Vol C Tables 4.2.6.8 and 6.1.1.4'
N N 0.0311 0.0180 'International Tables Vol C Tables 4.2.6.8 and 6.1.1.4'
O O 0.0492 0.0322 'International Tables Vol C Tables 4.2.6.8 and 6.1.1.4'
S S 0.3331 0.5567 'International Tables Vol C Tables 4.2.6.8 and 6.1.1.4'
Co Co -2.3653 3.6143 'International Tables Vol C Tables 4.2.6.8 and 6.1.1.4'

loop_
_geom_angle_atom_site_label_1
_geom_angle_atom_site_label_2
_geom_angle_atom_site_label_3
_geom_angle
_geom_angle_site_symmetry_1
_geom_angle_site_symmetry_3
_geom_angle_publ_flag
O14 Co1 O8 91.7(3) . . ?
O14 Co1 O2 92.0(3) . . ?
O8 Co1 O2 93.1(4) . . ?
O14 Co1 O3 96.5(3) . . ?
O8 Co1 O3 168.6(3) . . ?
O2 Co1 O3 78.7(3) . . ?
O14 Co1 O15 79.8(3) . . ?
O8 Co1 O15 92.5(3) . . ?
O2 Co1 O15 170.2(3) . . ?
O3 Co1 O15 96.8(3) . . ?
O14 Co1 O9 169.6(3) . . ?
O8 Co1 O9 78.8(3) . . ?
O2 Co1 O9 92.5(3) . . ?
O3 Co1 O9 93.6(3) . . ?
O15 Co1 O9 96.4(3) . . ?
O11 Co2 O17 96.1(3) . . ?
O11 Co2 O6 91.2(3) . . ?
O17 Co2 O6 171.3(3) . . ?
O11 Co2 O5 94.0(3) . . ?
O17 Co2 O5 94.9(3) . . ?
O6 Co2 O5 79.9(3) . . ?
O11 Co2 O18 172.3(3) . . ?
O17 Co2 O18 78.2(3) . . ?
O6 Co2 O18 94.9(3) . . ?
O5 Co2 O18 91.6(3) . . ?
O11 Co2 O12 78.9(3) . . ?
O17 Co2 O12 93.5(3) . . ?
O6 Co2 O12 92.5(3) . . ?
O5 Co2 O12 169.5(3) . . ?
O18 Co2 O12 96.2(3) . . ?
O26 Co3 O32 94.4(3) . . ?
O26 Co3 O21 93.9(3) . . ?
O32 Co3 O21 169.9(3) . . ?
O26 Co3 O33 170.6(3) . . ?
O32 Co3 O33 79.2(3) . . ?
O21 Co3 O33 93.3(3) . . ?
O26 Co3 O20 100.1(3) . . ?
O32 Co3 O20 93.6(3) . . ?
O21 Co3 O20 79.2(3) . . ?
O33 Co3 O20 87.2(3) . . ?
O26 Co3 O27 80.2(3) . . ?
O32 Co3 O27 92.7(3) . . ?
O21 Co3 O27 94.5(3) . . ?
O33 Co3 O27 93.2(3) . . ?
O20 Co3 O27 173.7(3) . . ?
O29 Co4 O23 94.6(3) . . ?
O29 Co4 O35 94.9(3) . . ?
O23 Co4 O35 93.1(4) . . ?
O29 Co4 O24 169.8(3) . . ?
O23 Co4 O24 78.7(3) . . ?
O35 Co4 O24 93.1(3) . . ?
O29 Co4 O36 95.7(3) . . ?
O23 Co4 O36 167.4(3) . . ?
O35 Co4 O36 78.9(3) . . ?
O24 Co4 O36 92.0(3) . . ?
O29 Co4 O30 78.9(3) . . ?
O23 Co4 O30 91.5(3) . . ?
O35 Co4 O30 172.6(3) . . ?
O24 Co4 O30 93.5(3) . . ?
O36 Co4 O30 97.5(3) . . ?
O2W Co5 O6W 96.4(5) . . ?
O2W Co5 O1W 87.0(4) . . ?
O6W Co5 O1W 88.4(4) . . ?
O2W Co5 O4W 177.8(4) . . ?
O6W Co5 O4W 84.8(5) . . ?
O1W Co5 O4W 91.1(5) . . ?
O2W Co5 O3W 92.5(4) . . ?
O6W Co5 O3W 91.0(5) . . ?
O1W Co5 O3W 179.2(6) . . ?
O4W Co5 O3W 89.4(5) . . ?
O2W Co5 O5W 88.0(4) . . ?
O6W Co5 O5W 175.3(5) . . ?
O1W Co5 O5W 90.1(5) . . ?
O4W Co5 O5W 90.8(4) . . ?
O3W Co5 O5W 90.5(5) . . ?
C30 O17 Co2 116.5(7) . . ?
C20 O11 Co2 117.1(7) . . ?
C47 O27 Co3 109.7(7) . . ?
C49 O30 Co4 111.6(7) . . ?
C59 O36 Co4 112.2(7) . . ?
C37 O21 Co3 112.9(7) . . ?
O12W Co6 O11W 176.3(5) . . ?
O12W Co6 O10W 91.5(6) . . ?
O11W Co6 O10W 88.0(6) . . ?
O12W Co6 O8W 92.3(7) . . ?
O11W Co6 O8W 88.1(8) . . ?
O10W Co6 O8W 175.4(7) . . ?
O12W Co6 O7W 89.4(5) . . ?
O11W Co6 O7W 94.3(4) . . ?
O10W Co6 O7W 89.2(4) . . ?
O8W Co6 O7W 93.4(7) . . ?
O12W Co6 O9W 91.5(5) . . ?
O11W Co6 O9W 84.8(5) . . ?
O10W Co6 O9W 89.6(6) . . ?
O8W Co6 O9W 87.7(8) . . ?
O7W Co6 O9W 178.5(6) . . ?
C29 N6 C22 129.7(10) . . ?
C29 N6 H6N 115.1 . . ?
C22 N6 H6N 115.1 . . ?
C9 N2 C2 124.9(9) . . ?
C9 N2 H2N 117.5 . . ?
C2 N2 H2N 117.5 . . ?
C8 O2 Co1 115.9(7) . . ?
O28 C50 O29 127.1(12) . . ?
O28 C50 C49 120.6(12) . . ?
O29 C50 C49 112.2(10) . . ?
C10 O5 Co2 114.0(8) . . ?
C19 N4 C12 127.6(10) . . ?
C19 N4 H4N 116.2 . . ?
C12 N4 H4N 116.2 . . ?
C17 N3 C16 127.5(10) . . ?
C17 N3 H3N 116.3 . . ?
C16 N3 H3N 116.3 . . ?
C18 O8 Co1 116.7(7) . . ?
C28 O14 Co1 114.1(7) . . ?
C49 N10 C42 127.3(9) . . ?
C49 N10 H10N 116.4 . . ?
C42 N10 H10N 116.4 . . ?
C59 N12 C52 129.5(9) . . ?
C59 N12 H12N 115.2 . . ?
C52 N12 H12N 115.2 . . ?
C57 O33 Co3 112.9(7) . . ?
C58 O32 Co3 115.1(7) . . ?
C50 O29 Co4 116.1(7) . . ?
C40 O23 Co4 115.0(8) . . ?
C26 C21 C22 118.1(10) . . ?
C26 C21 H21 120.9 . . ?
C22 C21 H21 120.9 . . ?
C29 O18 Co2 112.4(7) . . ?
C9 O6 Co2 112.6(7) . . ?
C2 C1 C6 119.5(10) . . ?
C2 C1 H1 120.2 . . ?
C6 C1 H1 120.2 . . ?
C7 N1 C6 131.4(10) . . ?
C7 N1 H1N 114.3 . . ?
C6 N1 H1N 114.3 . . ?
O3 C7 N1 124.4(10) . . ?
O3 C7 C8 122.6(10) . . ?
N1 C7 C8 112.9(10) . . ?
C17 O9 Co1 112.1(7) . . ?
O27 C47 N9 126.4(10) . . ?
O27 C47 C48 122.1(10) . . ?
N9 C47 C48 111.5(10) . . ?
C43 C42 C41 121.8(11) . . ?
C43 C42 N10 118.5(10) . . ?
C41 C42 N10 119.6(10) . . ?
O30 C49 N10 124.9(10) . . ?
O30 C49 C50 120.7(10) . . ?
N10 C49 C50 114.4(10) . . ?
C55 C54 C53 122.5(11) . . ?
C55 C54 H54 118.7 . . ?
C53 C54 H54 118.7 . . ?
C39 O24 Co4 111.6(7) . . ?
O21 C37 N7 125.5(10) . . ?
O21 C37 C38 120.9(9) . . ?
N7 C37 C38 113.3(9) . . ?
C48 O26 Co3 114.5(7) . . ?
Co5 O4W H4A 106.7 . . ?
Co5 O4W H4B 109.2 . . ?
H4A O4W H4B 107.5 . . ?
Co5 O2W H2A 109.3 . . ?
Co5 O2W H2B 125.2 . . ?
H2A O2W H2B 125.4 . . ?
Co5 O3W H3A 108.7 . . ?
Co5 O3W H3B 108.6 . . ?
H3A O3W H3B 110.4 . . ?
Co5 O5W H5A 110.0 . . ?
Co5 O5W H5B 109.4 . . ?
H5A O5W H5B 108.9 . . ?
Co5 O6W H6A 109.8 . . ?
Co5 O6W H6B 125.0 . . ?
H6A O6W H6B 125.2 . . ?
Co5 O1W H1A 108.7 . . ?
Co5 O1W H1B 109.6 . . ?
H1A O1W H1B 109.3 . . ?
C27 O15 Co1 111.9(7) . . ?
O15 C27 N5 124.9(10) . . ?
O15 C27 C28 117.8(10) . . ?
N5 C27 C28 117.3(10) . . ?
C27 N5 C26 128.6(10) . . ?
C27 N5 H5N 115.7 . . ?
C26 N5 H5N 115.7 . . ?
C25 C26 C21 122.5(12) . . ?
C25 C26 N5 116.9(11) . . ?
C21 C26 N5 120.6(10) . . ?
C23 C22 C21 120.8(11) . . ?
C23 C22 N6 115.9(11) . . ?
C21 C22 N6 123.2(10) . . ?
O18 C29 N6 127.2(10) . . ?
O18 C29 C30 120.2(10) . . ?
N6 C29 C30 112.5(9) . . ?
O16 C30 O17 127.9(11) . . ?
O16 C30 C29 119.8(11) . . ?
O17 C30 C29 112.2(10) . . ?
O6 C9 N2 126.3(10) . . ?
O6 C9 C10 117.0(10) . . ?
N2 C9 C10 116.7(10) . . ?
C1 C2 C3 121.0(11) . . ?
C1 C2 N2 122.2(10) . . ?
C3 C2 N2 116.9(10) . . ?
C5 C6 N1 116.0(11) . . ?
C5 C6 C1 120.6(11) . . ?
N1 C6 C1 123.4(10) . . ?
O1 C8 O2 126.2(11) . . ?
O1 C8 C7 122.3(11) . . ?
O2 C8 C7 111.4(11) . . ?
C7 O3 Co1 111.3(7) . . ?
C6 C5 C4 118.9(12) . . ?
C6 C5 H5 120.5 . . ?
C4 C5 H5 120.5 . . ?
C3 C4 C5 119.8(12) . . ?
C3 C4 H4 120.1 . . ?
C5 C4 H4 120.1 . . ?
C4 C3 C2 120.0(11) . . ?
C4 C3 H3 120.0 . . ?
C2 C3 H3 120.0 . . ?
O5 C10 O4 127.2(12) . . ?
O5 C10 C9 116.4(10) . . ?
O4 C10 C9 116.3(12) . . ?
C19 O12 Co2 112.3(6) . . ?
O12 C19 N4 126.7(10) . . ?
O12 C19 C20 117.5(10) . . ?
N4 C19 C20 115.7(9) . . ?
C11 C12 C13 119.7(11) . . ?
C11 C12 N4 121.5(11) . . ?
C13 C12 N4 118.8(10) . . ?
C12 C11 C16 120.7(10) . . ?
C12 C11 H11 119.7 . . ?
C16 C11 H11 119.7 . . ?
C11 C16 C15 119.4(11) . . ?
C11 C16 N3 124.1(10) . . ?
C15 C16 N3 116.4(10) . . ?
O9 C17 N3 126.0(11) . . ?
O9 C17 C18 120.3(10) . . ?
N3 C17 C18 113.6(10) . . ?
O7 C18 O8 128.4(11) . . ?
O7 C18 C17 120.0(12) . . ?
O8 C18 C17 111.5(10) . . ?
O10 C20 O11 129.8(12) . . ?
O10 C20 C19 116.9(11) . . ?
O11 C20 C19 113.3(10) . . ?
O13 C28 O14 125.9(11) . . ?
O13 C28 C27 118.1(11) . . ?
O14 C28 C27 115.8(10) . . ?
C47 N9 C46 130.4(10) . . ?
C47 N9 H9N 114.8 . . ?
C46 N9 H9N 114.8 . . ?
C45 C46 C41 120.7(11) . . ?
C45 C46 N9 117.6(11) . . ?
C41 C46 N9 121.6(10) . . ?
C46 C45 C44 118.7(12) . . ?
C46 C45 H45 120.7 . . ?
C44 C45 H45 120.7 . . ?
C43 C44 C45 120.3(12) . . ?
C43 C44 H44 119.8 . . ?
C45 C44 H44 119.8 . . ?
C44 C43 C42 119.6(12) . . ?
C44 C43 H43 120.2 . . ?
C42 C43 H43 120.2 . . ?
C60 O35 Co4 116.4(7) . . ?
O34 C60 O35 129.4(11) . . ?
O34 C60 C59 118.7(11) . . ?
O35 C60 C59 111.8(11) . . ?
O36 C59 N12 124.2(9) . . ?
O36 C59 C60 120.6(10) . . ?
N12 C59 C60 115.2(10) . . ?
C53 C52 C51 122.2(10) . . ?
C53 C52 N12 117.1(10) . . ?
C51 C52 N12 120.5(9) . . ?
C52 C51 C56 115.2(10) . . ?
C52 C51 H51 122.4 . . ?
C56 C51 H51 122.4 . . ?
C55 C56 C51 123.3(11) . . ?
C55 C56 N11 118.9(10) . . ?
C51 C56 N11 117.8(10) . . ?
C57 N11 C56 128.4(9) . . ?
C57 N11 H11N 115.8 . . ?
C56 N11 H11N 115.8 . . ?
O33 C57 N11 125.9(10) . . ?
O33 C57 C58 118.0(10) . . ?
N11 C57 C58 116.0(9) . . ?
O31 C58 O32 127.7(11) . . ?
O31 C58 C57 117.6(11) . . ?
O32 C58 C57 114.5(10) . . ?
C56 C55 C54 118.3(11) . . ?
C56 C55 H55 120.8 . . ?
C54 C55 H55 120.8 . . ?
C52 C53 C54 118.4(11) . . ?
C52 C53 H53 120.8 . . ?
C54 C53 H53 120.8 . . ?
O24 C39 N8 123.9(10) . . ?
O24 C39 C40 119.9(10) . . ?
N8 C39 C40 116.2(9) . . ?
C39 N8 C32 130.4(9) . . ?
C39 N8 H8N 114.8 . . ?
C32 N8 H8N 114.8 . . ?
C33 C32 C31 119.0(10) . . ?
C33 C32 N8 119.8(10) . . ?
C31 C32 N8 121.2(9) . . ?
C36 C31 C32 118.1(9) . . ?
C36 C31 H31 121.0 . . ?
C32 C31 H31 121.0 . . ?
C31 C36 C35 121.5(10) . . ?
C31 C36 N7 121.8(9) . . ?
C35 C36 N7 116.7(10) . . ?
C37 N7 C36 124.9(9) . . ?
C37 N7 H7N 117.6 . . ?
C36 N7 H7N 117.6 . . ?
O19 C38 O20 125.8(10) . . ?
O19 C38 C37 121.7(10) . . ?
O20 C38 C37 112.5(9) . . ?
C34 C35 C36 119.6(11) . . ?
C34 C35 H35 120.2 . . ?
C36 C35 H35 120.2 . . ?
C35 C34 C33 119.8(12) . . ?
C35 C34 H34 120.1 . . ?
C33 C34 H34 120.1 . . ?
C34 C33 C32 121.9(10) . . ?
C34 C33 H33 119.1 . . ?
C32 C33 H33 119.1 . . ?
O22 C40 O23 126.9(13) . . ?
O22 C40 C39 118.8(11) . . ?
O23 C40 C39 114.4(10) . . ?
C46 C41 C42 118.6(10) . . ?
C46 C41 H41 120.7 . . ?
C42 C41 H41 120.7 . . ?
Co6 O10W H10A 118.3 . . ?
Co6 O10W H10B 125.0 . . ?
H10A O10W H10B 90.5 . . ?
Co6 O11W H11A 109.1 . . ?
Co6 O11W H11B 108.9 . . ?
H11A O11W H11B 109.6 . . ?
Co6 O7W H7A 109.3 . . ?
Co6 O7W H7B 109.1 . . ?
H7A O7W H7B 109.0 . . ?
C38 O20 Co3 114.1(7) . . ?
O25 C48 O26 128.6(10) . . ?
O25 C48 C47 117.9(10) . . ?
O26 C48 C47 113.5(9) . . ?
Co6 O8W H8A 108.4 . . ?
Co6 O8W H8B 111.0 . . ?
H8A O8W H8B 110.8 . . ?
C14 C15 C16 118.5(12) . . ?
C14 C15 H15 120.7 . . ?
C16 C15 H15 120.7 . . ?
Co6 O12W H12A 109.1 . . ?
Co6 O12W H12B 109.3 . . ?
H12A O12W H12B 109.4 . . ?
C14 C13 C12 119.7(12) . . ?
C14 C13 H13 120.1 . . ?
C12 C13 H13 120.1 . . ?
C13 C14 C15 121.9(14) . . ?
C13 C14 H14 119.1 . . ?
C15 C14 H14 119.1 . . ?
Co6 O9W H9A 108.9 . . ?
Co6 O9W H9B 109.3 . . ?
H9A O9W H9B 109.2 . . ?
C26 C25 C24 121.6(13) . . ?
C26 C25 H25 119.2 . . ?
C24 C25 H25 119.2 . . ?
C25 C24 C23 118.7(13) . . ?
C25 C24 H24 120.7 . . ?
C23 C24 H24 120.7 . . ?
C22 C23 C24 118.2(13) . . ?
C22 C23 H23 120.9 . . ?
C24 C23 H23 120.9 . . ?
H15A O15W H15B 108.2 . . ?
H14A O14W H14B 138.9 . . ?
H17A O17W H17B 109.1 . . ?
H13A O13W H13B 109.7 . . ?
C1S S1S C2S 93.7(18) . . ?
C1S S1S O1S 110(2) . . ?
C2S S1S O1S 112(2) . . ?
S1S C2S H2S1 109.5 . . ?
S1S C2S H2S2 109.5 . . ?
H2S1 C2S H2S2 109.5 . . ?
S1S C2S H2S3 109.5 . . ?
H2S1 C2S H2S3 109.5 . . ?
H2S2 C2S H2S3 109.5 . . ?
S1S C1S H1S1 109.5 . . ?
S1S C1S H1S2 109.5 . . ?
H1S1 C1S H1S2 109.5 . . ?
S1S C1S H1S3 109.5 . . ?
H1S1 C1S H1S3 109.5 . . ?
H1S2 C1S H1S3 109.5 . . ?

loop_
_geom_bond_atom_site_label_1
_geom_bond_atom_site_label_2
_geom_bond_distance
_geom_bond_site_symmetry_2
_geom_bond_publ_flag
Co1 O14 2.054(9) . ?
Co1 O8 2.061(8) . ?
Co1 O2 2.083(8) . ?
Co1 O3 2.097(7) . ?
Co1 O15 2.098(8) . ?
Co1 O9 2.117(8) . ?
Co2 O11 2.044(8) . ?
Co2 O17 2.075(9) . ?
Co2 O6 2.083(8) . ?
Co2 O5 2.101(8) . ?
Co2 O18 2.127(7) . ?
Co2 O12 2.127(7) . ?
Co3 O26 2.072(7) . ?
Co3 O32 2.075(8) . ?
Co3 O21 2.083(7) . ?
Co3 O33 2.093(7) . ?
Co3 O20 2.104(8) . ?
Co3 O27 2.131(7) . ?
Co4 O29 2.059(8) . ?
Co4 O23 2.066(8) . ?
Co4 O35 2.079(8) . ?
Co4 O24 2.099(7) . ?
Co4 O36 2.103(7) . ?
Co4 O30 2.107(8) . ?
Co5 O2W 2.053(10) . ?
Co5 O6W 2.066(11) . ?
Co5 O1W 2.086(11) . ?
Co5 O4W 2.106(11) . ?
Co5 O3W 2.097(12) . ?
Co5 O5W 2.117(10) . ?
O17 C30 1.273(13) . ?
O11 C20 1.256(14) . ?
O27 C47 1.206(13) . ?
O30 C49 1.233(12) . ?
O36 C59 1.235(12) . ?
O21 C37 1.223(12) . ?
Co6 O12W 2.022(12) . ?
Co6 O11W 2.065(14) . ?
Co6 O10W 2.061(10) . ?
Co6 O8W 2.064(15) . ?
Co6 O7W 2.079(9) . ?
Co6 O9W 2.113(14) . ?
N6 C29 1.326(13) . ?
N6 C22 1.428(14) . ?
N6 H6N 0.8600 . ?
N2 C9 1.297(13) . ?
N2 C2 1.422(14) . ?
N2 H2N 0.8600 . ?
O2 C8 1.295(13) . ?
O4 C10 1.254(14) . ?
C50 O28 1.197(14) . ?
C50 O29 1.292(14) . ?
C50 C49 1.527(15) . ?
O5 C10 1.226(14) . ?
N4 C19 1.312(13) . ?
N4 C12 1.411(13) . ?
N4 H4N 0.8600 . ?
N3 C17 1.300(13) . ?
N3 C16 1.433(14) . ?
N3 H3N 0.8600 . ?
O8 C18 1.301(14) . ?
O14 C28 1.256(14) . ?
N10 C49 1.309(14) . ?
N10 C42 1.441(14) . ?
N10 H10N 0.8600 . ?
N12 C59 1.349(13) . ?
N12 C52 1.408(13) . ?
N12 H12N 0.8600 . ?
O33 C57 1.242(12) . ?
O31 C58 1.227(14) . ?
O32 C58 1.254(13) . ?
O19 C38 1.220(12) . ?
O23 C40 1.249(14) . ?
O22 C40 1.214(14) . ?
O25 C48 1.229(12) . ?
C21 C26 1.352(15) . ?
C21 C22 1.384(16) . ?
C21 H21 0.9300 . ?
O18 C29 1.215(12) . ?
O16 C30 1.207(14) . ?
O6 C9 1.267(12) . ?
C1 C2 1.351(15) . ?
C1 C6 1.397(15) . ?
C1 H1 0.9300 . ?
N1 C7 1.333(14) . ?
N1 C6 1.388(14) . ?
N1 H1N 0.8600 . ?
C7 O3 1.238(13) . ?
C7 C8 1.504(16) . ?
O9 C17 1.234(12) . ?
O10 C20 1.187(13) . ?
C47 N9 1.360(14) . ?
C47 C48 1.561(14) . ?
C42 C43 1.360(15) . ?
C42 C41 1.394(15) . ?
O34 C60 1.226(14) . ?
C54 C55 1.353(18) . ?
C54 C53 1.382(17) . ?
C54 H54 0.9300 . ?
O24 C39 1.224(12) . ?
C37 N7 1.343(13) . ?
C37 C38 1.541(15) . ?
O26 C48 1.261(12) . ?
O4W H4A 0.9937 . ?
O4W H4B 0.9941 . ?
O2W H2A 0.9904 . ?
O2W H2B 0.9925 . ?
O3W H3A 0.9951 . ?
O3W H3B 0.9957 . ?
O5W H5A 0.9908 . ?
O5W H5B 1.0014 . ?
O6W H6A 0.9930 . ?
O6W H6B 0.9941 . ?
O1W H1A 0.9940 . ?
O1W H1B 0.9937 . ?
O15 C27 1.252(12) . ?
C27 N5 1.313(14) . ?
C27 C28 1.531(16) . ?
N5 C26 1.439(15) . ?
N5 H5N 0.8600 . ?
C26 C25 1.309(16) . ?
C22 C23 1.376(16) . ?
C29 C30 1.553(15) . ?
C9 C10 1.565(16) . ?
C2 C3 1.411(15) . ?
C6 C5 1.386(15) . ?
C8 O1 1.221(14) . ?
C5 C4 1.421(17) . ?
C5 H5 0.9300 . ?
C4 C3 1.356(17) . ?
C4 H4 0.9300 . ?
C3 H3 0.9300 . ?
O12 C19 1.252(12) . ?
C19 C20 1.573(15) . ?
C12 C11 1.373(15) . ?
C12 C13 1.387(16) . ?
C11 C16 1.386(15) . ?
C11 H11 0.9300 . ?
C16 C15 1.389(16) . ?
C17 C18 1.545(15) . ?
C18 O7 1.183(13) . ?
C28 O13 1.250(13) . ?
N9 C46 1.398(14) . ?
N9 H9N 0.8600 . ?
C46 C45 1.341(16) . ?
C46 C41 1.385(15) . ?
C45 C44 1.462(18) . ?
C45 H45 0.9300 . ?
C44 C43 1.320(17) . ?
C44 H44 0.9300 . ?
C43 H43 0.9300 . ?
O35 C60 1.279(15) . ?
C60 C59 1.551(14) . ?
C52 C53 1.371(15) . ?
C52 C51 1.388(15) . ?
C51 C56 1.433(15) . ?
C51 H51 0.9300 . ?
C56 C55 1.338(15) . ?
C56 N11 1.434(14) . ?
N11 C57 1.324(13) . ?
N11 H11N 0.8600 . ?
C57 C58 1.550(15) . ?
C55 H55 0.9300 . ?
C53 H53 0.9300 . ?
C39 N8 1.320(13) . ?
C39 C40 1.510(16) . ?
N8 C32 1.423(13) . ?
N8 H8N 0.8600 . ?
C32 C33 1.386(14) . ?
C32 C31 1.409(14) . ?
C31 C36 1.380(14) . ?
C31 H31 0.9300 . ?
C36 C35 1.403(15) . ?
C36 N7 1.433(12) . ?
N7 H7N 0.8600 . ?
C38 O20 1.297(13) . ?
C35 C34 1.357(16) . ?
C35 H35 0.9300 . ?
C34 C33 1.371(16) . ?
C34 H34 0.9300 . ?
C33 H33 0.9300 . ?
C41 H41 0.9300 . ?
O10W H10A 0.9333 . ?
O10W H10B 0.9773 . ?
O11W H11A 0.9862 . ?
O11W H11B 0.9983 . ?
O7W H7A 0.9967 . ?
O7W H7B 0.9958 . ?
O8W H8A 0.9938 . ?
O8W H8B 0.9761 . ?
C15 C14 1.393(18) . ?
C15 H15 0.9300 . ?
O12W H12A 0.9994 . ?
O12W H12B 0.9870 . ?
C13 C14 1.344(17) . ?
C13 H13 0.9300 . ?
C14 H14 0.9300 . ?
O9W H9A 0.9678 . ?
O9W H9B 1.0206 . ?
C25 C24 1.37(2) . ?
C25 H25 0.9300 . ?
C24 C23 1.40(2) . ?
C24 H24 0.9300 . ?
C23 H23 0.9300 . ?
O15W H15A 0.9958 . ?
O15W H15B 1.0114 . ?
O1S S1S 1.83(3) . ?
O14W H14A 0.8838 . ?
O14W H14B 0.9921 . ?
O17W H17A 0.9916 . ?
O17W H17B 0.9990 . ?
O13W H13A 0.9959 . ?
O13W H13B 0.9885 . ?
S1S C1S 1.78(3) . ?
S1S C2S 1.80(2) . ?
C2S H2S1 0.9600 . ?
C2S H2S2 0.9600 . ?
C2S H2S3 0.9600 . ?
C1S H1S1 0.9600 . ?
C1S H1S2 0.9600 . ?
C1S H1S3 0.9600 . ?

loop_
_geom_torsion_atom_site_label_1
_geom_torsion_atom_site_label_2
_geom_torsion_atom_site_label_3
_geom_torsion_atom_site_label_4
_geom_torsion
_geom_torsion_site_symmetry_1
_geom_torsion_site_symmetry_2
_geom_torsion_site_symmetry_3
_geom_torsion_site_symmetry_4
_geom_torsion_publ_flag
O28 C50 O29 Co4 -173.2(12) . . . . ?
C49 C50 O29 Co4 1.8(13) . . . . ?
C6 N1 C7 O3 -5(2) . . . . ?
C6 N1 C7 C8 173.6(12) . . . . ?
Co3 O27 C47 N9 -178.8(9) . . . . ?
Co3 O27 C47 C48 -0.7(13) . . . . ?
C49 N10 C42 C43 -143.6(13) . . . . ?
C49 N10 C42 C41 39.0(18) . . . . ?
Co4 O30 C49 N10 173.4(9) . . . . ?
Co4 O30 C49 C50 -7.8(13) . . . . ?
C42 N10 C49 O30 -7.8(19) . . . . ?
C42 N10 C49 C50 173.3(11) . . . . ?
O28 C50 C49 O30 179.8(13) . . . . ?
O29 C50 C49 O30 4.3(16) . . . . ?
O28 C50 C49 N10 -1.3(18) . . . . ?
O29 C50 C49 N10 -176.8(10) . . . . ?
Co3 O21 C37 N7 175.8(8) . . . . ?
Co3 O21 C37 C38 2.5(12) . . . . ?
Co1 O15 C27 N5 -179.3(10) . . . . ?
Co1 O15 C27 C28 -0.2(12) . . . . ?
O15 C27 N5 C26 2(2) . . . . ?
C28 C27 N5 C26 -177.3(11) . . . . ?
C22 C21 C26 C25 -2(2) . . . . ?
C22 C21 C26 N5 178.5(11) . . . . ?
C27 N5 C26 C25 157.4(14) . . . . ?
C27 N5 C26 C21 -22.9(19) . . . . ?
C26 C21 C22 C23 2(2) . . . . ?
C26 C21 C22 N6 -177.3(12) . . . . ?
C29 N6 C22 C23 158.7(14) . . . . ?
C29 N6 C22 C21 -22(2) . . . . ?
Co2 O18 C29 N6 -179.1(10) . . . . ?
Co2 O18 C29 C30 5.3(13) . . . . ?
C22 N6 C29 O18 3(2) . . . . ?
C22 N6 C29 C30 178.6(12) . . . . ?
Co2 O17 C30 O16 176.9(12) . . . . ?
Co2 O17 C30 C29 -4.6(13) . . . . ?
O18 C29 C30 O16 178.0(12) . . . . ?
N6 C29 C30 O16 1.8(17) . . . . ?
O18 C29 C30 O17 -0.7(16) . . . . ?
N6 C29 C30 O17 -176.9(10) . . . . ?
Co2 O6 C9 N2 -177.5(9) . . . . ?
Co2 O6 C9 C10 1.7(12) . . . . ?
C2 N2 C9 O6 4.6(18) . . . . ?
C2 N2 C9 C10 -174.6(9) . . . . ?
C6 C1 C2 C3 1.2(18) . . . . ?
C6 C1 C2 N2 179.6(10) . . . . ?
C9 N2 C2 C1 -39.0(17) . . . . ?
C9 N2 C2 C3 139.5(11) . . . . ?
C7 N1 C6 C5 177.8(13) . . . . ?
C7 N1 C6 C1 -5(2) . . . . ?
C2 C1 C6 C5 -4.2(19) . . . . ?
C2 C1 C6 N1 178.8(11) . . . . ?
Co1 O2 C8 O1 172.7(13) . . . . ?
Co1 O2 C8 C7 -3.6(13) . . . . ?
O3 C7 C8 O1 -175.0(13) . . . . ?
N1 C7 C8 O1 6.9(19) . . . . ?
O3 C7 C8 O2 1.5(17) . . . . ?
N1 C7 C8 O2 -176.6(11) . . . . ?
N1 C7 O3 Co1 179.3(10) . . . . ?
C8 C7 O3 Co1 1.3(14) . . . . ?
N1 C6 C5 C4 -177.7(12) . . . . ?
C1 C6 C5 C4 5.1(19) . . . . ?
C6 C5 C4 C3 -3(2) . . . . ?
C5 C4 C3 C2 0(2) . . . . ?
C1 C2 C3 C4 0.8(19) . . . . ?
N2 C2 C3 C4 -177.7(11) . . . . ?
Co2 O5 C10 O4 175.3(10) . . . . ?
Co2 O5 C10 C9 -1.9(12) . . . . ?
O6 C9 C10 O5 0.1(15) . . . . ?
N2 C9 C10 O5 179.4(10) . . . . ?
O6 C9 C10 O4 -177.4(10) . . . . ?
N2 C9 C10 O4 1.9(15) . . . . ?
Co2 O12 C19 N4 -178.6(9) . . . . ?
Co2 O12 C19 C20 -0.6(11) . . . . ?
C12 N4 C19 O12 2.3(19) . . . . ?
C12 N4 C19 C20 -175.7(11) . . . . ?
C19 N4 C12 C11 -33.7(18) . . . . ?
C19 N4 C12 C13 146.3(13) . . . . ?
C13 C12 C11 C16 0.9(18) . . . . ?
N4 C12 C11 C16 -179.1(11) . . . . ?
C12 C11 C16 C15 0.9(18) . . . . ?
C12 C11 C16 N3 -176.2(11) . . . . ?
C17 N3 C16 C11 -16.8(19) . . . . ?
C17 N3 C16 C15 166.0(13) . . . . ?
Co1 O9 C17 N3 -175.1(10) . . . . ?
Co1 O9 C17 C18 9.0(14) . . . . ?
C16 N3 C17 O9 2(2) . . . . ?
C16 N3 C17 C18 178.2(11) . . . . ?
Co1 O8 C18 O7 178.5(13) . . . . ?
Co1 O8 C18 C17 -0.8(14) . . . . ?
O9 C17 C18 O7 174.8(14) . . . . ?
N3 C17 C18 O7 -1.6(19) . . . . ?
O9 C17 C18 O8 -5.8(17) . . . . ?
N3 C17 C18 O8 177.8(11) . . . . ?
Co2 O11 C20 O10 -170.1(13) . . . . ?
Co2 O11 C20 C19 10.4(13) . . . . ?
O12 C19 C20 O10 174.0(11) . . . . ?
N4 C19 C20 O10 -7.8(16) . . . . ?
O12 C19 C20 O11 -6.4(15) . . . . ?
N4 C19 C20 O11 171.7(10) . . . . ?
Co1 O14 C28 O13 166.5(12) . . . . ?
Co1 O14 C28 C27 -8.3(13) . . . . ?
O15 C27 C28 O13 -169.4(12) . . . . ?
N5 C27 C28 O13 9.8(18) . . . . ?
O15 C27 C28 O14 5.9(16) . . . . ?
N5 C27 C28 O14 -174.9(11) . . . . ?
O27 C47 N9 C46 0(2) . . . . ?
C48 C47 N9 C46 -178.2(11) . . . . ?
C47 N9 C46 C45 -171.8(13) . . . . ?
C47 N9 C46 C41 12(2) . . . . ?
C41 C46 C45 C44 1(2) . . . . ?
N9 C46 C45 C44 -174.7(13) . . . . ?
C46 C45 C44 C43 -5(2) . . . . ?
C45 C44 C43 C42 8(2) . . . . ?
C41 C42 C43 C44 -6(2) . . . . ?
N10 C42 C43 C44 177.0(13) . . . . ?
Co4 O35 C60 O34 -179.9(11) . . . . ?
Co4 O35 C60 C59 -4.9(12) . . . . ?
Co4 O36 C59 N12 -179.4(9) . . . . ?
Co4 O36 C59 C60 0.0(12) . . . . ?
C52 N12 C59 O36 -0.9(19) . . . . ?
C52 N12 C59 C60 179.6(10) . . . . ?
O34 C60 C59 O36 178.9(11) . . . . ?
O35 C60 C59 O36 3.3(15) . . . . ?
O34 C60 C59 N12 -1.6(15) . . . . ?
O35 C60 C59 N12 -177.2(10) . . . . ?
C59 N12 C52 C53 -161.5(11) . . . . ?
C59 N12 C52 C51 13.9(18) . . . . ?
C53 C52 C51 C56 -2.6(17) . . . . ?
N12 C52 C51 C56 -177.7(9) . . . . ?
C52 C51 C56 C55 3.3(16) . . . . ?
C52 C51 C56 N11 -178.0(10) . . . . ?
C55 C56 N11 C57 -146.8(11) . . . . ?
C51 C56 N11 C57 34.5(15) . . . . ?
Co3 O33 C57 N11 173.6(8) . . . . ?
Co3 O33 C57 C58 -4.3(12) . . . . ?
C56 N11 C57 O33 -5.8(18) . . . . ?
C56 N11 C57 C58 172.2(9) . . . . ?
Co3 O32 C58 O31 -177.6(11) . . . . ?
Co3 O32 C58 C57 -2.3(12) . . . . ?
O33 C57 C58 O31 -179.6(11) . . . . ?
N11 C57 C58 O31 2.3(16) . . . . ?
O33 C57 C58 O32 4.7(15) . . . . ?
N11 C57 C58 O32 -173.5(10) . . . . ?
C51 C56 C55 C54 -2.5(18) . . . . ?
N11 C56 C55 C54 178.9(11) . . . . ?
C53 C54 C55 C56 1(2) . . . . ?
C51 C52 C53 C54 1.2(18) . . . . ?
N12 C52 C53 C54 176.5(11) . . . . ?
C55 C54 C53 C52 -0.3(19) . . . . ?
Co4 O24 C39 N8 175.4(9) . . . . ?
Co4 O24 C39 C40 -5.8(14) . . . . ?
O24 C39 N8 C32 5.9(19) . . . . ?
C40 C39 N8 C32 -172.9(11) . . . . ?
C39 N8 C32 C33 -175.1(12) . . . . ?
C39 N8 C32 C31 5.0(18) . . . . ?
C33 C32 C31 C36 -3.1(16) . . . . ?
N8 C32 C31 C36 176.7(10) . . . . ?
C32 C31 C36 C35 2.0(16) . . . . ?
C32 C31 C36 N7 -177.6(9) . . . . ?
O21 C37 N7 C36 3.9(17) . . . . ?
C38 C37 N7 C36 177.6(9) . . . . ?
C31 C36 N7 C37 41.6(15) . . . . ?
C35 C36 N7 C37 -138.1(11) . . . . ?
O21 C37 C38 O19 -173.9(12) . . . . ?
N7 C37 C38 O19 12.1(16) . . . . ?
O21 C37 C38 O20 2.9(15) . . . . ?
N7 C37 C38 O20 -171.2(10) . . . . ?
C31 C36 C35 C34 1.1(19) . . . . ?
N7 C36 C35 C34 -179.3(11) . . . . ?
C36 C35 C34 C33 -3(2) . . . . ?
C35 C34 C33 C32 2(2) . . . . ?
C31 C32 C33 C34 1(2) . . . . ?
N8 C32 C33 C34 -178.7(12) . . . . ?
Co4 O23 C40 O22 175.5(16) . . . . ?
Co4 O23 C40 C39 -4.2(16) . . . . ?
O24 C39 C40 O22 -172.6(14) . . . . ?
N8 C39 C40 O22 6(2) . . . . ?
O24 C39 C40 O23 7.1(19) . . . . ?
N8 C39 C40 O23 -174.0(12) . . . . ?
C45 C46 C41 C42 1(2) . . . . ?
N9 C46 C41 C42 176.5(11) . . . . ?
C43 C42 C41 C46 1(2) . . . . ?
N10 C42 C41 C46 178.7(11) . . . . ?
O19 C38 O20 Co3 169.9(11) . . . . ?
C37 C38 O20 Co3 -6.7(12) . . . . ?
Co3 O26 C48 O25 -179.4(11) . . . . ?
Co3 O26 C48 C47 -1.4(12) . . . . ?
O27 C47 C48 O25 179.7(11) . . . . ?
N9 C47 C48 O25 -1.9(16) . . . . ?
O27 C47 C48 O26 1.5(16) . . . . ?
N9 C47 C48 O26 179.8(10) . . . . ?
C11 C16 C15 C14 0(2) . . . . ?
N3 C16 C15 C14 177.3(15) . . . . ?
C11 C12 C13 C14 -4(2) . . . . ?
N4 C12 C13 C14 176.3(15) . . . . ?
C12 C13 C14 C15 5(3) . . . . ?
C16 C15 C14 C13 -3(3) . . . . ?
C21 C26 C25 C24 2(3) . . . . ?
N5 C26 C25 C24 -178(2) . . . . ?
C26 C25 C24 C23 -3(4) . . . . ?
C21 C22 C23 C24 -2(3) . . . . ?
N6 C22 C23 C24 176.9(18) . . . . ?
C25 C24 C23 C22 3(3) . . . . ?
